data_1552478
loop_
_publ_author_name
'Powell, Cynthia B.'
'Powell, Gregory L.'
'Archambeau, Ashley K.'
'Wilson, Kylie M.'

_publ_section_title
;
 Decacarbonyl(\m-ethylidenimino-1\k<i>N</i>:2\k<i>C</i>)-\m-hydrido-<i>triangulo</i>-triosmium(3<i>Os</i>--<i>Os</i>)
;
_journal_coeditor_code WM4114
_journal_issue 10
_journal_name_full IUCrData
_journal_page_first x191386
_journal_paper_doi 10.1107/S2414314619013865
_journal_volume 4
_journal_year 2019
_chemical_absolute_configuration ad
_chemical_formula_iupac '[Os3 (C2 H4 N) H (C O)10]'
_chemical_formula_moiety 'C12 H5 N O10 Os3'
_chemical_formula_sum 'C12 H5 N O10 Os3'
_chemical_formula_weight 893.77
_chemical_name_systematic
'Decacarbonyl(\m-ethylidenimino-1\k<i>N</i>:2\k<i>C</i>)-\m-hydrido-<i>triangulo</i>-triosmium(3 <i>Os</i>--<i>Os</i>)'
_space_group_crystal_system orthorhombic
_space_group_IT_number 19
_space_group_name_Hall 'P 2ac 2ab'
_space_group_name_H-M_alt 'P 21 21 21'
_symmetry_space_group_name_Hall 'P 2ac 2ab'
_symmetry_space_group_name_H-M 'P 21 21 21'
_atom_sites_solution_hydrogens mixed
_audit_creation_method
;
Olex2 1.2
(compiled 2018.05.29 svn.r3508 for OlexSys, GUI svn.r5506)
;
_cell_angle_alpha 90
_cell_angle_beta 90
_cell_angle_gamma 90
_cell_formula_units_Z 4
_cell_length_a 9.56470(6)
_cell_length_b 11.59555(8)
_cell_length_c 15.61610(11)
_cell_measurement_reflns_used 23076
_cell_measurement_temperature 100.00(10)
_cell_measurement_theta_max 73.4550
_cell_measurement_theta_min 3.7850
_cell_volume 1731.95(2)
_computing_cell_refinement
;
CrysAlis PRO (Rigaku OD, 2017)
;
_computing_data_collection
;
CrysAlis PRO (Rigaku OD, 2017)
;
_computing_data_reduction
;
CrysAlis PRO (Rigaku OD, 2017)
;
_computing_molecular_graphics
;
<i>OLEX2</i> (Dolomanov <i>et al.</i>, 2009)
;
_computing_publication_material
;
publCIF (Westrip, 2010)
;
_computing_structure_refinement
;
SHELXL2018 (Sheldrick, 2015)
;
_diffrn_ambient_temperature 100.00(10)
_diffrn_detector 'CCD plate'
_diffrn_detector_area_resol_mean 5.2387
_diffrn_measured_fraction_theta_full 1.000
_diffrn_measured_fraction_theta_max 1.000
_diffrn_measurement_device 'four-circle diffractometer'
_diffrn_measurement_device_type 'Rigaku SuperNova AtlasS2 CCD'
_diffrn_measurement_method '\w scans'
_diffrn_radiation_monochromator mirror
_diffrn_radiation_probe x-ray
_diffrn_radiation_type CuK\a
_diffrn_radiation_wavelength 1.54184
_diffrn_reflns_av_R_equivalents 0.0518
_diffrn_reflns_av_unetI/netI 0.0214
_diffrn_reflns_limit_h_max 11
_diffrn_reflns_limit_h_min -11
_diffrn_reflns_limit_k_max 14
_diffrn_reflns_limit_k_min -14
_diffrn_reflns_limit_l_max 19
_diffrn_reflns_limit_l_min -19
_diffrn_reflns_number 33313
_diffrn_reflns_theta_full 67.684
_diffrn_reflns_theta_max 73.577
_diffrn_reflns_theta_min 4.750
_diffrn_source 'micro-focus sealed X-ray tube'
_exptl_absorpt_coefficient_mu 41.178
_exptl_absorpt_correction_T_max 1.00000
_exptl_absorpt_correction_T_min 0.10920
_exptl_absorpt_correction_type gaussian
_exptl_absorpt_process_details
;
(<i>CrysAlis PRO</i>; Rigaku OD, 2017)
;
_exptl_crystal_colour 'clear reddish orange'
_exptl_crystal_density_diffrn 3.428
_exptl_crystal_description plate
_exptl_crystal_F_000 1568
_exptl_crystal_size_max 0.153
_exptl_crystal_size_mid 0.073
_exptl_crystal_size_min 0.023
_refine_diff_density_max 0.580
_refine_diff_density_min -0.891
_refine_ls_abs_structure_details
;
 Refined as an inversion twin.
;
_refine_ls_abs_structure_Flack 0.465(16)
_refine_ls_extinction_method none
_refine_ls_goodness_of_fit_ref 1.060
_refine_ls_hydrogen_treatment mixed
_refine_ls_matrix_type full
_refine_ls_number_parameters 241
_refine_ls_number_reflns 3487
_refine_ls_number_restraints 2
_refine_ls_restrained_S_all 1.060
_refine_ls_R_factor_all 0.0153
_refine_ls_R_factor_gt 0.0152
_refine_ls_shift/su_max 0.001
_refine_ls_shift/su_mean 0.000
_refine_ls_structure_factor_coef Fsqd
_refine_ls_weighting_details ' w=1/[\s^2^(Fo^2^)+(0.0177P)^2^+1.9300P] where P=(Fo^2^+2Fc^2^)/3'
_refine_ls_weighting_scheme calc
_refine_ls_wR_factor_gt 0.0368
_refine_ls_wR_factor_ref 0.0368
_reflns_number_gt 3471
_reflns_number_total 3487
_reflns_threshold_expression 'I > 2\s(I)'
_cod_data_source_file wm4114sup1.cif
_cod_data_source_block I
_cod_depositor_comments 'Adding full bibliography for 1552478.cif.'
_cod_database_code 1552478
_cod_database_fobs_code 1552478
_shelx_space_group_comment
;
The symmetry employed for this shelxl refinement is uniquely defined
by the following loop, which should always be used as a source of
symmetry information in preference to the above space-group names.
They are only intended as comments.
;
_shelx_estimated_absorpt_t_min 0.062
_shelx_estimated_absorpt_t_max 0.451

loop_
_space_group_symop_operation_xyz
'x, y, z'
'-x+1/2, -y, z+1/2'
'-x, y+1/2, -z+1/2'
'x+1/2, -y+1/2, -z'

loop_
_atom_site_type_symbol
_atom_site_label
_atom_site_fract_x
_atom_site_fract_y
_atom_site_fract_z
_atom_site_U_iso_or_equiv
_atom_site_adp_type
_atom_site_calc_flag
_atom_site_occupancy
Os Os1 0.55519(3) 0.47729(2) 0.31968(2) 0.01492(7) Uani d 1
Os Os3 0.81319(3) 0.37203(2) 0.37293(2) 0.01544(7) Uani d 1
Os Os2 0.81157(3) 0.61402(2) 0.33737(2) 0.01578(7) Uani d 1
O O8 0.7118(6) 0.1256(5) 0.4066(3) 0.0295(12) Uani d 1
O O2 0.2816(6) 0.6049(5) 0.2863(3) 0.0265(11) Uani d 1
N N1 0.6712(6) 0.6362(5) 0.4404(3) 0.0192(11) Uani d 1
H H1 0.687362 0.682623 0.483836 0.023 Uiso calc 1
O O6 1.0711(6) 0.6239(5) 0.4504(3) 0.0270(11) Uani d 1
O O5 0.7938(6) 0.8712(4) 0.2948(4) 0.0309(12) Uani d 1
O O1 0.5513(7) 0.3569(5) 0.1421(3) 0.0317(12) Uani d 1
O O7 0.8601(5) 0.3331(4) 0.1797(3) 0.0218(10) Uani d 1
O O9 1.1229(6) 0.3324(6) 0.4109(4) 0.0375(15) Uani d 1
O O3 0.4224(6) 0.2725(5) 0.4103(4) 0.0355(13) Uani d 1
O O4 0.9924(5) 0.5754(5) 0.1790(3) 0.0246(11) Uani d 1
C C8 0.7491(7) 0.2157(7) 0.3941(4) 0.0237(15) Uani d 1
C C1 0.5576(8) 0.4015(6) 0.2072(4) 0.0235(14) Uani d 1
O O10 0.7542(6) 0.4424(5) 0.5608(3) 0.0292(12) Uani d 1
C C11 0.5588(8) 0.5746(6) 0.4332(4) 0.0179(13) Uani d 1
C C9 1.0074(8) 0.3481(7) 0.3968(5) 0.0254(16) Uani d 1
C C6 0.9740(8) 0.6201(6) 0.4085(5) 0.0225(15) Uani d 1
C C3 0.4709(7) 0.3493(7) 0.3761(5) 0.0238(16) Uani d 1
C C4 0.9231(7) 0.5866(6) 0.2380(4) 0.0199(14) Uani d 1
C C10 0.7726(7) 0.4187(6) 0.4916(4) 0.0209(15) Uani d 1
C C12 0.4450(8) 0.5834(7) 0.4983(4) 0.0259(15) Uani d 1
H H12A 0.363183 0.620690 0.472632 0.039 Uiso calc 1
H H12B 0.477705 0.629330 0.547069 0.039 Uiso calc 1
H H12C 0.419399 0.506005 0.518069 0.039 Uiso calc 1
C C5 0.7956(7) 0.7757(6) 0.3109(5) 0.0231(14) Uani d 1
C C7 0.8407(7) 0.3485(6) 0.2497(5) 0.0206(14) Uani d 1
C C2 0.3870(7) 0.5583(6) 0.2960(4) 0.0190(14) Uani d 1
H H2 0.652(9) 0.592(9) 0.273(6) 0.09(5) Uiso d 1

loop_
_atom_site_aniso_label
_atom_site_aniso_U_11
_atom_site_aniso_U_22
_atom_site_aniso_U_33
_atom_site_aniso_U_12
_atom_site_aniso_U_13
_atom_site_aniso_U_23
Os1 0.01033(13) 0.01544(13) 0.01901(13) -0.00051(10) -0.00092(12) 0.00164(10)
Os3 0.01224(14) 0.01589(12) 0.01820(13) 0.00247(12) 0.00051(11) 0.00095(10)
Os2 0.01117(13) 0.01577(13) 0.02039(13) -0.00120(11) -0.00046(11) 0.00136(10)
O8 0.037(3) 0.019(2) 0.033(3) -0.003(2) 0.008(2) 0.005(2)
O2 0.021(3) 0.030(3) 0.029(2) 0.009(2) -0.007(2) 0.001(2)
N1 0.017(3) 0.021(3) 0.020(3) 0.002(3) -0.004(2) -0.005(2)
O6 0.016(2) 0.033(3) 0.032(3) -0.001(2) -0.007(2) -0.002(2)
O5 0.031(3) 0.018(2) 0.044(3) 0.000(2) -0.007(2) 0.007(2)
O1 0.031(3) 0.039(3) 0.025(3) -0.003(3) -0.002(2) -0.010(2)
O7 0.024(3) 0.020(2) 0.021(3) 0.0001(19) 0.006(2) -0.005(2)
O9 0.019(3) 0.057(4) 0.037(3) 0.015(3) -0.005(2) -0.006(3)
O3 0.022(3) 0.027(3) 0.057(4) -0.007(2) 0.009(3) 0.022(3)
O4 0.020(2) 0.028(3) 0.026(3) -0.004(2) 0.005(2) -0.003(2)
C8 0.021(4) 0.029(4) 0.021(3) 0.006(3) 0.001(3) 0.001(3)
C1 0.015(3) 0.026(4) 0.029(3) 0.001(3) -0.005(3) 0.003(3)
O10 0.035(3) 0.033(3) 0.020(3) 0.013(2) 0.002(2) 0.000(2)
C11 0.020(3) 0.017(3) 0.017(3) 0.004(3) -0.002(3) 0.002(2)
C9 0.024(4) 0.030(4) 0.022(3) 0.004(3) 0.006(3) -0.003(3)
C6 0.028(4) 0.016(3) 0.024(3) 0.001(3) 0.005(3) 0.000(3)
C3 0.011(3) 0.032(4) 0.029(3) 0.005(3) -0.004(3) 0.002(3)
C4 0.014(3) 0.018(3) 0.028(3) 0.000(3) -0.006(3) -0.001(3)
C10 0.021(4) 0.021(3) 0.021(4) 0.010(3) 0.002(3) 0.003(3)
C12 0.023(4) 0.031(4) 0.024(3) 0.003(3) 0.000(3) -0.006(3)
C5 0.014(3) 0.029(4) 0.025(3) -0.001(3) -0.004(3) 0.003(3)
C7 0.016(3) 0.017(3) 0.029(4) -0.001(2) -0.001(3) 0.000(3)
C2 0.018(4) 0.019(3) 0.020(3) -0.003(3) -0.003(3) 0.003(3)

loop_
_atom_type_symbol
_atom_type_description
_atom_type_scat_dispersion_real
_atom_type_scat_dispersion_imag
_atom_type_scat_source
C C 0.0181 0.0091 'International Tables Vol C Tables 4.2.6.8 and 6.1.1.4'
H H 0.0000 0.0000 'International Tables Vol C Tables 4.2.6.8 and 6.1.1.4'
N N 0.0311 0.0180 'International Tables Vol C Tables 4.2.6.8 and 6.1.1.4'
O O 0.0492 0.0322 'International Tables Vol C Tables 4.2.6.8 and 6.1.1.4'
Os Os -4.9801 6.2216 'International Tables Vol C Tables 4.2.6.8 and 6.1.1.4'

loop_
_geom_angle_atom_site_label_1
_geom_angle_atom_site_label_2
_geom_angle_atom_site_label_3
_geom_angle
Os3 Os1 Os2 58.988(9)
Os3 Os1 H2 89(3)
Os2 Os1 H2 37(2)
C1 Os1 Os3 93.4(2)
C1 Os1 Os2 108.4(2)
C1 Os1 C11 173.9(3)
C1 Os1 H2 88(4)
C11 Os1 Os3 88.3(2)
C11 Os1 Os2 67.5(2)
C11 Os1 H2 86(4)
C3 Os1 Os3 84.2(2)
C3 Os1 Os2 137.0(2)
C3 Os1 C1 94.0(3)
C3 Os1 C11 92.0(3)
C3 Os1 H2 173(2)
C2 Os1 Os3 173.2(2)
C2 Os1 Os2 117.3(2)
C2 Os1 C1 93.3(3)
C2 Os1 C11 85.0(3)
C2 Os1 C3 96.7(3)
C2 Os1 H2 90(3)
Os2 Os3 Os1 61.502(10)
C8 Os3 Os1 100.1(2)
C8 Os3 Os2 161.3(2)
C8 Os3 C10 92.0(3)
C8 Os3 C7 94.6(3)
C9 Os3 Os1 161.8(2)
C9 Os3 Os2 100.7(2)
C9 Os3 C8 97.9(3)
C9 Os3 C10 92.8(3)
C9 Os3 C7 92.3(3)
C10 Os3 Os1 89.2(2)
C10 Os3 Os2 85.0(2)
C7 Os3 Os1 83.7(2)
C7 Os3 Os2 86.9(2)
C7 Os3 C10 171.1(3)
Os1 Os2 H2 35(2)
Os3 Os2 Os1 59.509(9)
Os3 Os2 H2 88(3)
N1 Os2 Os1 66.78(15)
N1 Os2 Os3 88.56(16)
N1 Os2 H2 85(4)
C6 Os2 Os1 139.0(2)
C6 Os2 Os3 85.3(2)
C6 Os2 N1 94.0(3)
C6 Os2 C5 98.8(3)
C6 Os2 H2 174(2)
C4 Os2 Os1 107.5(2)
C4 Os2 Os3 89.5(2)
C4 Os2 N1 174.1(3)
C4 Os2 C6 91.4(3)
C4 Os2 C5 91.8(3)
C4 Os2 H2 90(4)
C5 Os2 Os1 116.1(2)
C5 Os2 Os3 175.6(2)
C5 Os2 N1 89.7(3)
C5 Os2 H2 87(3)
Os2 N1 H1 123.4
C11 N1 Os2 113.3(4)
C11 N1 H1 123.4
O8 C8 Os3 179.7(7)
O1 C1 Os1 176.3(7)
N1 C11 Os1 112.5(5)
N1 C11 C12 120.6(6)
C12 C11 Os1 126.8(5)
O9 C9 Os3 179.2(8)
O6 C6 Os2 179.6(7)
O3 C3 Os1 179.0(7)
O4 C4 Os2 176.7(6)
O10 C10 Os3 176.9(6)
C11 C12 H12A 109.5
C11 C12 H12B 109.5
C11 C12 H12C 109.5
H12A C12 H12B 109.5
H12A C12 H12C 109.5
H12B C12 H12C 109.5
O5 C5 Os2 176.3(7)
O7 C7 Os3 177.8(6)
O2 C2 Os1 175.8(6)

loop_
_geom_bond_atom_site_label_1
_geom_bond_atom_site_label_2
_geom_bond_distance
Os1 Os3 2.8759(4)
Os1 Os2 2.9331(4)
Os1 C1 1.964(7)
Os1 C11 2.102(6)
Os1 C3 1.904(8)
Os1 C2 1.899(7)
Os1 H2 1.78(6)
Os3 Os2 2.8604(4)
Os3 C8 1.942(8)
Os3 C9 1.914(8)
Os3 C10 1.969(7)
Os3 C7 1.961(7)
Os2 N1 2.111(6)
Os2 C6 1.911(7)
Os2 C4 1.910(7)
Os2 C5 1.926(7)
Os2 H2 1.84(6)
O8 C8 1.121(10)
O2 C2 1.154(9)
N1 H1 0.8800
N1 C11 1.296(10)
O6 C6 1.137(9)
O5 C5 1.136(9)
O1 C1 1.142(9)
O7 C7 1.124(9)
O9 C9 1.142(10)
O3 C3 1.138(9)
O4 C4 1.141(9)
O10 C10 1.128(9)
C11 C12 1.493(10)
C12 H12A 0.9800
C12 H12B 0.9800
C12 H12C 0.9800

loop_
_geom_torsion_atom_site_label_1
_geom_torsion_atom_site_label_2
_geom_torsion_atom_site_label_3
_geom_torsion_atom_site_label_4
_geom_torsion
Os2 N1 C11 Os1 -1.3(6)
Os2 N1 C11 C12 -177.2(5)

loop_
_twin_individual_id
_twin_individual_mass_fraction_refined
1 0.535(16)
2 0.465(16)
